data_1571248
loop_
_publ_author_name
'Ma, Foqing'
'Li, Yunlong'
'Akkarasereenon, Kornkamon'
'Qiu, Huiying'
'Cheung, Yuen Tsz'
'Guo, Zhihong'
'Tong, Rongbiao'

_publ_section_title
;
 Aza-Achmatowicz rearrangement coupled with intermolecular
 aza-Friedel-Crafts enables total syntheses of uleine and aspidosperma
 alkaloids.
;
_journal_issue 15
_journal_name_full 'Chemical science'
_journal_page_first 5730
_journal_page_last 5737
_journal_paper_doi 10.1039/d4sc00601a
_journal_volume 15
_journal_year 2024
_chemical_formula_moiety 'C18 H22 N2 O3'
_chemical_formula_sum 'C18 H22 N2 O3'
_chemical_formula_weight 314.37
_space_group_crystal_system triclinic
_space_group_IT_number 2
_space_group_name_Hall '-P 1'
_space_group_name_H-M_alt 'P -1'
_atom_sites_solution_hydrogens geom
_atom_sites_solution_primary iterative
_audit_creation_date 2021-08-26
_audit_creation_method
;
Olex2 1.5-alpha
(compiled 2021.08.20 svn.r13c46975 for OlexSys, GUI svn.r6392)
;
_audit_update_record
;
2023-10-04 deposited with the CCDC.	2024-03-12 downloaded from the CCDC.
;
_cell_angle_alpha 83.313(5)
_cell_angle_beta 81.185(5)
_cell_angle_gamma 61.479(6)
_cell_formula_units_Z 2
_cell_length_a 8.9869(6)
_cell_length_b 9.3453(5)
_cell_length_c 11.1740(6)
_cell_measurement_reflns_used 3096
_cell_measurement_temperature 100(2)
_cell_measurement_theta_max 76.3310
_cell_measurement_theta_min 4.0010
_cell_volume 813.81(9)
_computing_cell_refinement 'CrysAlisPro 1.171.41.93a (Rigaku OD, 2020)'
_computing_data_collection 'CrysAlisPro 1.171.41.93a (Rigaku OD, 2020)'
_computing_data_reduction 'CrysAlisPro 1.171.41.93a (Rigaku OD, 2020)'
_computing_molecular_graphics 'Olex2 1.5-alpha (Dolomanov et al., 2009)'
_computing_publication_material 'Olex2 1.5-alpha (Dolomanov et al., 2009)'
_computing_structure_refinement 'SHELXL 2014/7 (Sheldrick, 2015)'
_computing_structure_solution 'olex2.solve 1.5-alpha (Bourhis et al., 2015)'
_diffrn_ambient_environment N~2~
_diffrn_ambient_temperature 100(2)
_diffrn_detector 'CCD plate'
_diffrn_detector_area_resol_mean 5.1788
_diffrn_detector_type Atlas
_diffrn_measured_fraction_theta_full 0.989
_diffrn_measured_fraction_theta_max 0.954
_diffrn_measurement_details
;
List of Runs (angles in degrees, time in seconds):

  # Type    Start    End  Width  t~exp~   \w     \q     \k     \f   Frames
#--------------------------------------------------------------------------
  1  \w     92.00 176.00   1.00    3.00    --  113.00  30.00   0.00   84
  2  \w    -59.00  -7.00   1.00    1.50    --  -39.95 125.00-120.00   52
  3  \w   -116.00 -16.00   1.00    1.50    --  -39.95 -37.00  60.00  100
  4  \w   -113.00 -28.00   1.00    1.50    --  -39.95 -37.00 -30.00   85
  5  \w    -77.00  -6.00   1.00    1.50    --  -39.95 125.00 150.00   71
  6  \w     53.00  97.00   1.00    1.50    --   39.95-125.00  60.00   44
  7  \w     36.00 108.00   1.00    3.00    --  113.00-111.00  30.00   72
  8  \w    104.00 176.00   1.00    3.00    --  113.00 111.00-180.00   72
  9  \w     64.00 109.00   1.00    3.00    --  113.00-111.00 120.00   45
 10  \w     36.00  63.00   1.00    3.00    --  113.00-111.00 120.00   27
 11  \w     35.00 107.00   1.00    3.00    --  113.00 -94.00-150.00   72
 12  \w     85.00 168.00   1.00    3.00    --  113.00  45.00 -60.00   83
 13  \w     85.00 177.00   1.00    3.00    --  113.00  45.00-120.00   92
 14  \w     47.00 138.00   1.00    3.00    --  113.00 -61.00-150.00   91
 15  \w     51.00 122.00   1.00    3.00    --  113.00 -45.00  60.00   71
;
_diffrn_measurement_device 'kappa diffractometer'
_diffrn_measurement_device_type 'SuperNova, Dual, Cu at home/near, Atlas'
_diffrn_measurement_method '\w scans'
_diffrn_orient_matrix_type 'CrysAlisPro convention (1999,Acta A55,543-557)'
_diffrn_orient_matrix_UB_11 0.1375284000
_diffrn_orient_matrix_UB_12 -0.1658001000
_diffrn_orient_matrix_UB_13 0.0460295000
_diffrn_orient_matrix_UB_21 -0.0235061000
_diffrn_orient_matrix_UB_22 0.0712600000
_diffrn_orient_matrix_UB_23 0.1232025000
_diffrn_orient_matrix_UB_31 -0.1381294000
_diffrn_orient_matrix_UB_32 -0.0521614000
_diffrn_orient_matrix_UB_33 0.0470785000
_diffrn_radiation_monochromator mirror
_diffrn_radiation_probe x-ray
_diffrn_radiation_type CuK\a
_diffrn_radiation_wavelength 1.54184
_diffrn_reflns_av_R_equivalents 0.0161
_diffrn_reflns_av_unetI/netI 0.0270
_diffrn_reflns_Laue_measured_fraction_full 0.989
_diffrn_reflns_Laue_measured_fraction_max 0.954
_diffrn_reflns_limit_h_max 10
_diffrn_reflns_limit_h_min -11
_diffrn_reflns_limit_k_max 11
_diffrn_reflns_limit_k_min -11
_diffrn_reflns_limit_l_max 14
_diffrn_reflns_limit_l_min -11
_diffrn_reflns_number 5008
_diffrn_reflns_point_group_measured_fraction_full 0.989
_diffrn_reflns_point_group_measured_fraction_max 0.954
_diffrn_reflns_theta_full 67.684
_diffrn_reflns_theta_max 76.729
_diffrn_reflns_theta_min 4.008
_diffrn_source 'micro-focus sealed X-ray tube'
_diffrn_source_current 0.80
_diffrn_source_power 0.040
_diffrn_source_target Cu
_diffrn_source_type 'SuperNova (Cu) X-ray Source'
_diffrn_source_voltage 50
_exptl_absorpt_coefficient_mu 0.710
_exptl_absorpt_correction_T_max 1.00000
_exptl_absorpt_correction_T_min 0.85793
_exptl_absorpt_correction_type multi-scan
_exptl_absorpt_process_details
;
CrysAlisPro 1.171.41.93a (Rigaku Oxford Diffraction, 2020)
Empirical absorption correction using spherical harmonics,
implemented in SCALE3 ABSPACK scaling algorithm.
;
_exptl_crystal_colour colourless
_exptl_crystal_colour_primary colourless
_exptl_crystal_density_diffrn 1.283
_exptl_crystal_description block
_exptl_crystal_F_000 336
_exptl_crystal_size_max 0.15
_exptl_crystal_size_mid 0.12
_exptl_crystal_size_min 0.1
_refine_diff_density_max 0.267
_refine_diff_density_min -0.244
_refine_diff_density_rms 0.039
_refine_ls_extinction_method none
_refine_ls_goodness_of_fit_ref 1.035
_refine_ls_hydrogen_treatment constr
_refine_ls_matrix_type full
_refine_ls_number_parameters 212
_refine_ls_number_reflns 3272
_refine_ls_number_restraints 0
_refine_ls_restrained_S_all 1.035
_refine_ls_R_factor_all 0.0393
_refine_ls_R_factor_gt 0.0346
_refine_ls_shift/su_max 0.000
_refine_ls_shift/su_mean 0.000
_refine_ls_structure_factor_coef Fsqd
_refine_ls_weighting_details 'w=1/[\s^2^(Fo^2^)+(0.0441P)^2^+0.2115P] where P=(Fo^2^+2Fc^2^)/3'
_refine_ls_weighting_scheme calc
_refine_ls_wR_factor_gt 0.0866
_refine_ls_wR_factor_ref 0.0907
_reflns_Friedel_coverage 0.000
_reflns_number_gt 2924
_reflns_number_total 3272
_reflns_threshold_expression 'I > 2\s(I)'
_cod_data_source_file d4sc00601a1.cif
_cod_data_source_block fma4cult_auto
_cod_depositor_comments 'Adding full bibliography for 1571247--1571248.cif.'
_cod_database_code 1571248
_shelx_shelxl_version_number 2014/7
_shelx_space_group_comment
;
The symmetry employed for this shelxl refinement is uniquely defined
by the following loop, which should always be used as a source of
symmetry information in preference to the above space-group names.
They are only intended as comments.
;
_shelx_estimated_absorpt_t_max 0.932
_shelx_estimated_absorpt_t_min 0.901
_olex2_refinement_description
;
1. Fixed Uiso
 At 1.2 times of:
  All C(H) groups, All C(H,H) groups, All N(H) groups
 At 1.5 times of:
  All C(H,H,H) groups, All O(H) groups
2.a Ternary CH refined with riding coordinates:
 C2(H2A), C5(H5)
2.b Secondary CH2 refined with riding coordinates:
 C1(H1A,H1B)
2.c Aromatic/amide H refined with riding coordinates:
 N2(H2), C3(H3), C4(H4), C11(H11), C14(H14), C15(H15), C16(H16), C17(H17)
2.d Idealised Me refined as rotating group:
 C8(H8A,H8B,H8C), C9(H9A,H9B,H9C), C10(H10A,H10B,H10C)
2.e Idealised tetrahedral OH refined as rotating group:
 O1(H1)
;
_olex2_submission_special_instructions 'No special instructions were received'
_oxdiff_exptl_absorpt_empirical_details
;
Empirical correction (ABSPACK) includes:
- Absorption correction using spherical harmonics
- Frame scaling
;
_oxdiff_exptl_absorpt_empirical_full_max 1.408
_oxdiff_exptl_absorpt_empirical_full_min 0.831

loop_
_space_group_symop_operation_xyz
'x, y, z'
'-x, -y, -z'

loop_
_atom_site_label
_atom_site_type_symbol
_atom_site_fract_x
_atom_site_fract_y
_atom_site_fract_z
_atom_site_U_iso_or_equiv
_atom_site_adp_type
_atom_site_occupancy
_atom_site_site_symmetry_order
_atom_site_calc_flag
_atom_site_refinement_flags_posn
_atom_site_refinement_flags_adp
_atom_site_refinement_flags_occupancy
_atom_site_disorder_assembly
_atom_site_disorder_group
O1 O -0.15576(10) 0.61474(11) 0.33088(7) 0.0231(2) Uani 1 1 d . . . . .
H1 H -0.2154 0.6526 0.3963 0.035 Uiso 1 1 calc R U . . .
O2 O 0.37109(10) 0.26016(10) 0.46919(7) 0.01991(18) Uani 1 1 d . . . . .
O3 O 0.56940(10) 0.30096(10) 0.33853(7) 0.01763(18) Uani 1 1 d . . . . .
N1 N 0.31013(11) 0.38651(12) 0.28331(8) 0.0159(2) Uani 1 1 d . . . . .
N2 N 0.31821(13) 0.34320(13) -0.11837(9) 0.0230(2) Uani 1 1 d . . . . .
H2 H 0.2680 0.3545 -0.1831 0.028 Uiso 1 1 calc R U . . .
C1 C 0.13572(14) 0.41099(14) 0.30507(10) 0.0172(2) Uani 1 1 d . . . . .
H1A H 0.1261 0.3367 0.3730 0.021 Uiso 1 1 calc R U . . .
H1B H 0.1049 0.3855 0.2319 0.021 Uiso 1 1 calc R U . . .
C2 C 0.01440(14) 0.58681(14) 0.33571(10) 0.0178(2) Uani 1 1 d . . . . .
H2A H 0.0271 0.6052 0.4191 0.021 Uiso 1 1 calc R U . . .
C3 C 0.05588(15) 0.69857(14) 0.24483(10) 0.0194(2) Uani 1 1 d . . . . .
H3 H -0.0267 0.8101 0.2388 0.023 Uiso 1 1 calc R U . . .
C4 C 0.20162(14) 0.64961(14) 0.17268(10) 0.0182(2) Uani 1 1 d . . . . .
H4 H 0.2165 0.7279 0.1170 0.022 Uiso 1 1 calc R U . . .
C5 C 0.34493(13) 0.47687(14) 0.17402(10) 0.0160(2) Uani 1 1 d . . . . .
H5 H 0.4531 0.4802 0.1801 0.019 Uiso 1 1 calc R U . . .
C6 C 0.41382(14) 0.31293(13) 0.37130(10) 0.0155(2) Uani 1 1 d . . . . .
C7 C 0.70865(14) 0.20394(14) 0.41568(10) 0.0191(2) Uani 1 1 d . . . . .
C8 C 0.67622(17) 0.29117(16) 0.53054(12) 0.0279(3) Uani 1 1 d . . . . .
H8A H 0.6656 0.4001 0.5093 0.042 Uiso 1 1 calc R U . . .
H8B H 0.7715 0.2288 0.5792 0.042 Uiso 1 1 calc R U . . .
H8C H 0.5706 0.3010 0.5775 0.042 Uiso 1 1 calc R U . . .
C9 C 0.72914(15) 0.03220(15) 0.44162(12) 0.0245(3) Uani 1 1 d . . . . .
H9A H 0.6413 0.0338 0.5061 0.037 Uiso 1 1 calc R U . . .
H9B H 0.8421 -0.0404 0.4674 0.037 Uiso 1 1 calc R U . . .
H9C H 0.7172 -0.0073 0.3680 0.037 Uiso 1 1 calc R U . . .
C10 C 0.86213(15) 0.20159(17) 0.33433(12) 0.0275(3) Uani 1 1 d . . . . .
H10A H 0.8801 0.1455 0.2605 0.041 Uiso 1 1 calc R U . . .
H10B H 0.9636 0.1440 0.3776 0.041 Uiso 1 1 calc R U . . .
H10C H 0.8414 0.3137 0.3126 0.041 Uiso 1 1 calc R U . . .
C11 C 0.25491(15) 0.44891(15) -0.02620(11) 0.0212(2) Uani 1 1 d . . . . .
H11 H 0.1489 0.5458 -0.0225 0.025 Uiso 1 1 calc R U . . .
C12 C 0.36631(14) 0.39494(14) 0.05981(10) 0.0173(2) Uani 1 1 d . . . . .
C13 C 0.50824(14) 0.24475(14) 0.01865(10) 0.0174(2) Uani 1 1 d . . . . .
C14 C 0.66079(15) 0.13148(15) 0.06491(10) 0.0203(2) Uani 1 1 d . . . . .
H14 H 0.6869 0.1472 0.1400 0.024 Uiso 1 1 calc R U . . .
C15 C 0.77245(16) -0.00332(15) -0.00056(12) 0.0242(3) Uani 1 1 d . . . . .
H15 H 0.8764 -0.0802 0.0298 0.029 Uiso 1 1 calc R U . . .
C16 C 0.73443(16) -0.02829(15) -0.11135(12) 0.0259(3) Uani 1 1 d . . . . .
H16 H 0.8134 -0.1219 -0.1546 0.031 Uiso 1 1 calc R U . . .
C17 C 0.58513(16) 0.07997(16) -0.15862(11) 0.0243(3) Uani 1 1 d . . . . .
H17 H 0.5594 0.0623 -0.2332 0.029 Uiso 1 1 calc R U . . .
C18 C 0.47317(15) 0.21656(15) -0.09281(11) 0.0200(2) Uani 1 1 d . . . . .

loop_
_atom_site_aniso_label
_atom_site_aniso_U_11
_atom_site_aniso_U_22
_atom_site_aniso_U_33
_atom_site_aniso_U_23
_atom_site_aniso_U_13
_atom_site_aniso_U_12
O1 0.0126(4) 0.0382(5) 0.0183(4) -0.0085(4) 0.0002(3) -0.0106(4)
O2 0.0188(4) 0.0229(4) 0.0150(4) 0.0001(3) 0.0007(3) -0.0083(3)
O3 0.0140(4) 0.0232(4) 0.0165(4) 0.0020(3) -0.0043(3) -0.0092(3)
N1 0.0133(4) 0.0204(4) 0.0151(4) 0.0004(4) -0.0010(3) -0.0092(4)
N2 0.0201(5) 0.0323(6) 0.0176(5) -0.0041(4) -0.0044(4) -0.0118(4)
C1 0.0142(5) 0.0226(6) 0.0171(5) -0.0017(4) -0.0004(4) -0.0107(4)
C2 0.0131(5) 0.0253(6) 0.0153(5) -0.0041(4) -0.0016(4) -0.0087(4)
C3 0.0187(5) 0.0189(5) 0.0192(5) -0.0022(4) -0.0039(4) -0.0069(4)
C4 0.0203(5) 0.0198(5) 0.0164(5) 0.0006(4) -0.0046(4) -0.0104(5)
C5 0.0140(5) 0.0206(5) 0.0142(5) 0.0004(4) -0.0013(4) -0.0092(4)
C6 0.0150(5) 0.0162(5) 0.0152(5) -0.0037(4) -0.0002(4) -0.0071(4)
C7 0.0159(5) 0.0205(5) 0.0208(6) 0.0003(4) -0.0082(4) -0.0072(4)
C8 0.0310(7) 0.0274(6) 0.0256(6) -0.0039(5) -0.0128(5) -0.0107(5)
C9 0.0201(6) 0.0197(6) 0.0307(6) -0.0013(5) -0.0058(5) -0.0060(5)
C10 0.0168(6) 0.0353(7) 0.0324(7) 0.0026(5) -0.0076(5) -0.0134(5)
C11 0.0175(5) 0.0274(6) 0.0182(5) -0.0023(5) -0.0014(4) -0.0102(5)
C12 0.0150(5) 0.0224(5) 0.0156(5) -0.0003(4) -0.0004(4) -0.0100(4)
C13 0.0163(5) 0.0214(5) 0.0164(5) -0.0009(4) 0.0010(4) -0.0113(5)
C14 0.0200(5) 0.0238(6) 0.0176(5) 0.0014(4) -0.0013(4) -0.0114(5)
C15 0.0216(6) 0.0215(6) 0.0261(6) 0.0016(5) 0.0002(5) -0.0087(5)
C16 0.0271(6) 0.0223(6) 0.0277(6) -0.0063(5) 0.0065(5) -0.0128(5)
C17 0.0288(6) 0.0303(6) 0.0201(6) -0.0065(5) 0.0026(5) -0.0193(5)
C18 0.0190(5) 0.0264(6) 0.0179(5) -0.0011(4) 0.0000(4) -0.0139(5)

loop_
_atom_type_symbol
_atom_type_description
_atom_type_scat_dispersion_real
_atom_type_scat_dispersion_imag
_atom_type_scat_source
C C 0.0181 0.0091 'International Tables Vol C Tables 4.2.6.8 and 6.1.1.4'
H H 0.0000 0.0000 'International Tables Vol C Tables 4.2.6.8 and 6.1.1.4'
N N 0.0311 0.0180 'International Tables Vol C Tables 4.2.6.8 and 6.1.1.4'
O O 0.0492 0.0322 'International Tables Vol C Tables 4.2.6.8 and 6.1.1.4'

loop_
_geom_angle_atom_site_label_1
_geom_angle_atom_site_label_2
_geom_angle_atom_site_label_3
_geom_angle
_geom_angle_site_symmetry_1
_geom_angle_site_symmetry_3
_geom_angle_publ_flag
C2 O1 H1 109.5 . . ?
C6 O3 C7 120.32(9) . . ?
C1 N1 C5 114.50(8) . . ?
C6 N1 C1 119.16(9) . . ?
C6 N1 C5 125.10(9) . . ?
C11 N2 H2 125.7 . . ?
C11 N2 C18 108.65(10) . . ?
C18 N2 H2 125.7 . . ?
N1 C1 H1A 109.7 . . ?
N1 C1 H1B 109.7 . . ?
N1 C1 C2 109.85(9) . . ?
H1A C1 H1B 108.2 . . ?
C2 C1 H1A 109.7 . . ?
C2 C1 H1B 109.7 . . ?
O1 C2 C1 107.95(9) . . ?
O1 C2 H2A 109.7 . . ?
O1 C2 C3 110.66(9) . . ?
C1 C2 H2A 109.7 . . ?
C3 C2 C1 109.04(9) . . ?
C3 C2 H2A 109.7 . . ?
C2 C3 H3 118.2 . . ?
C4 C3 C2 123.58(10) . . ?
C4 C3 H3 118.2 . . ?
C3 C4 H4 118.1 . . ?
C3 C4 C5 123.84(10) . . ?
C5 C4 H4 118.1 . . ?
N1 C5 C4 108.49(9) . . ?
N1 C5 H5 108.4 . . ?
N1 C5 C12 111.61(9) . . ?
C4 C5 H5 108.4 . . ?
C12 C5 C4 111.49(9) . . ?
C12 C5 H5 108.4 . . ?
O2 C6 O3 124.17(10) . . ?
O2 C6 N1 123.57(10) . . ?
O3 C6 N1 112.24(9) . . ?
O3 C7 C8 110.04(9) . . ?
O3 C7 C9 110.35(9) . . ?
O3 C7 C10 101.60(9) . . ?
C8 C7 C9 112.51(10) . . ?
C8 C7 C10 110.91(10) . . ?
C9 C7 C10 110.92(10) . . ?
C7 C8 H8A 109.5 . . ?
C7 C8 H8B 109.5 . . ?
C7 C8 H8C 109.5 . . ?
H8A C8 H8B 109.5 . . ?
H8A C8 H8C 109.5 . . ?
H8B C8 H8C 109.5 . . ?
C7 C9 H9A 109.5 . . ?
C7 C9 H9B 109.5 . . ?
C7 C9 H9C 109.5 . . ?
H9A C9 H9B 109.5 . . ?
H9A C9 H9C 109.5 . . ?
H9B C9 H9C 109.5 . . ?
C7 C10 H10A 109.5 . . ?
C7 C10 H10B 109.5 . . ?
C7 C10 H10C 109.5 . . ?
H10A C10 H10B 109.5 . . ?
H10A C10 H10C 109.5 . . ?
H10B C10 H10C 109.5 . . ?
N2 C11 H11 124.8 . . ?
C12 C11 N2 110.40(11) . . ?
C12 C11 H11 124.8 . . ?
C11 C12 C5 126.89(10) . . ?
C11 C12 C13 106.25(10) . . ?
C13 C12 C5 126.86(10) . . ?
C14 C13 C12 134.27(11) . . ?
C14 C13 C18 118.92(11) . . ?
C18 C13 C12 106.81(10) . . ?
C13 C14 H14 120.5 . . ?
C15 C14 C13 118.94(11) . . ?
C15 C14 H14 120.5 . . ?
C14 C15 H15 119.5 . . ?
C14 C15 C16 120.95(12) . . ?
C16 C15 H15 119.5 . . ?
C15 C16 H16 119.3 . . ?
C17 C16 C15 121.47(11) . . ?
C17 C16 H16 119.3 . . ?
C16 C17 H17 121.3 . . ?
C16 C17 C18 117.48(11) . . ?
C18 C17 H17 121.3 . . ?
N2 C18 C13 107.88(10) . . ?
N2 C18 C17 129.88(11) . . ?
C17 C18 C13 122.23(11) . . ?

loop_
_geom_bond_atom_site_label_1
_geom_bond_atom_site_label_2
_geom_bond_distance
_geom_bond_site_symmetry_2
_geom_bond_publ_flag
O1 H1 0.8400 . ?
O1 C2 1.4319(13) . ?
O2 C6 1.2302(14) . ?
O3 C6 1.3434(13) . ?
O3 C7 1.4820(13) . ?
N1 C1 1.4567(13) . ?
N1 C5 1.4823(14) . ?
N1 C6 1.3488(14) . ?
N2 H2 0.8800 . ?
N2 C11 1.3715(16) . ?
N2 C18 1.3750(16) . ?
C1 H1A 0.9900 . ?
C1 H1B 0.9900 . ?
C1 C2 1.5203(15) . ?
C2 H2A 1.0000 . ?
C2 C3 1.5066(16) . ?
C3 H3 0.9500 . ?
C3 C4 1.3285(16) . ?
C4 H4 0.9500 . ?
C4 C5 1.5098(15) . ?
C5 H5 1.0000 . ?
C5 C12 1.5046(15) . ?
C7 C8 1.5163(16) . ?
C7 C9 1.5230(16) . ?
C7 C10 1.5234(16) . ?
C8 H8A 0.9800 . ?
C8 H8B 0.9800 . ?
C8 H8C 0.9800 . ?
C9 H9A 0.9800 . ?
C9 H9B 0.9800 . ?
C9 H9C 0.9800 . ?
C10 H10A 0.9800 . ?
C10 H10B 0.9800 . ?
C10 H10C 0.9800 . ?
C11 H11 0.9500 . ?
C11 C12 1.3712(16) . ?
C12 C13 1.4385(16) . ?
C13 C14 1.4040(16) . ?
C13 C18 1.4128(16) . ?
C14 H14 0.9500 . ?
C14 C15 1.3826(17) . ?
C15 H15 0.9500 . ?
C15 C16 1.4060(19) . ?
C16 H16 0.9500 . ?
C16 C17 1.3781(19) . ?
C17 H17 0.9500 . ?
C17 C18 1.3956(17) . ?

loop_
_geom_torsion_atom_site_label_1
_geom_torsion_atom_site_label_2
_geom_torsion_atom_site_label_3
_geom_torsion_atom_site_label_4
_geom_torsion
_geom_torsion_site_symmetry_1
_geom_torsion_site_symmetry_2
_geom_torsion_site_symmetry_3
_geom_torsion_site_symmetry_4
_geom_torsion_publ_flag
O1 C2 C3 C4 -135.28(11) . . . . ?
N1 C1 C2 O1 167.87(8) . . . . ?
N1 C1 C2 C3 47.59(12) . . . . ?
N1 C5 C12 C11 108.66(13) . . . . ?
N1 C5 C12 C13 -71.72(13) . . . . ?
N2 C11 C12 C5 179.30(10) . . . . ?
N2 C11 C12 C13 -0.38(13) . . . . ?
C1 N1 C5 C4 45.69(12) . . . . ?
C1 N1 C5 C12 -77.54(11) . . . . ?
C1 N1 C6 O2 2.16(16) . . . . ?
C1 N1 C6 O3 -179.21(9) . . . . ?
C1 C2 C3 C4 -16.69(15) . . . . ?
C2 C3 C4 C5 -1.05(18) . . . . ?
C3 C4 C5 N1 -11.96(15) . . . . ?
C3 C4 C5 C12 111.35(12) . . . . ?
C4 C5 C12 C11 -12.84(16) . . . . ?
C4 C5 C12 C13 166.77(11) . . . . ?
C5 N1 C1 C2 -66.41(11) . . . . ?
C5 N1 C6 O2 168.68(10) . . . . ?
C5 N1 C6 O3 -12.69(15) . . . . ?
C5 C12 C13 C14 0.6(2) . . . . ?
C5 C12 C13 C18 -179.55(10) . . . . ?
C6 O3 C7 C8 -71.60(13) . . . . ?
C6 O3 C7 C9 53.14(13) . . . . ?
C6 O3 C7 C10 170.85(10) . . . . ?
C6 N1 C1 C2 101.49(11) . . . . ?
C6 N1 C5 C4 -121.37(11) . . . . ?
C6 N1 C5 C12 115.39(11) . . . . ?
C7 O3 C6 O2 7.08(16) . . . . ?
C7 O3 C6 N1 -171.54(9) . . . . ?
C11 N2 C18 C13 -0.39(13) . . . . ?
C11 N2 C18 C17 179.70(12) . . . . ?
C11 C12 C13 C14 -179.70(12) . . . . ?
C11 C12 C13 C18 0.13(12) . . . . ?
C12 C13 C14 C15 -179.66(12) . . . . ?
C12 C13 C18 N2 0.16(13) . . . . ?
C12 C13 C18 C17 -179.93(11) . . . . ?
C13 C14 C15 C16 -0.47(18) . . . . ?
C14 C13 C18 N2 -179.98(10) . . . . ?
C14 C13 C18 C17 -0.07(17) . . . . ?
C14 C15 C16 C17 -0.07(19) . . . . ?
C15 C16 C17 C18 0.52(18) . . . . ?
C16 C17 C18 N2 179.44(12) . . . . ?
C16 C17 C18 C13 -0.45(17) . . . . ?
C18 N2 C11 C12 0.49(14) . . . . ?
C18 C13 C14 C15 0.53(16) . . . . ?
